data_7246925
loop_
_publ_author_name
'Hu, Hui'
'Zhang, Zhen-Wei'
'Zhang, Da-Shuai'
'Zhou, Xue'
'Ji, Hui'
'Zhang, Yong-Zheng'
'Deng, Yuchen'
'Geng, Longlong'
'Zhang, Xiuling'
'Lv, Chao'
'Wei, Rongmin'
'Wang, Jin-Hua'

_publ_section_title
;
 Modulating the luminescent performances on blue-emitting coordination
 polymers via tuning the end-solvent molecules
;
_journal_issue 27
_journal_name_full CrystEngComm
_journal_page_first 3896
_journal_page_last 3903
_journal_paper_doi 10.1039/D3CE00551H
_journal_volume 25
_journal_year 2023
_chemical_formula_moiety '0.5(C76 H72 N4 O12 Zn2)'
_chemical_formula_sum 'C38 H36 N2 O6 Zn'
_chemical_formula_weight 682.06
_space_group_crystal_system monoclinic
_space_group_IT_number 15
_space_group_name_Hall '-C 2yc'
_space_group_name_H-M_alt 'C 1 2/c 1'
_atom_sites_solution_hydrogens geom
_audit_creation_date 2023-04-04
_audit_creation_method
;
Olex2 1.2
(compiled 2018.05.29 svn.r3508 for OlexSys, GUI svn.r5506)
;
_audit_update_record
;
2023-05-08 deposited with the CCDC.	2023-06-13 downloaded from the CCDC.
;
_cell_angle_alpha 90
_cell_angle_beta 91.960(10)
_cell_angle_gamma 90
_cell_formula_units_Z 4
_cell_length_a 16.874(3)
_cell_length_b 6.9253(11)
_cell_length_c 28.607(5)
_cell_measurement_reflns_used 21538
_cell_measurement_temperature 293(2)
_cell_measurement_theta_max 74.1230
_cell_measurement_theta_min 3.1410
_cell_volume 3341.0(10)
_computing_cell_refinement 'SAINT V8.38A (?, 2016)'
_computing_data_collection 'SAINT V8.38A (?, 2016)'
_computing_data_reduction 'SAINT V8.38A (?, 2016)'
_computing_molecular_graphics 'Olex2 (Dolomanov et al., 2009)'
_computing_publication_material 'Olex2 (Dolomanov et al., 2009)'
_computing_structure_refinement 'ShelXL (Sheldrick, 2015)'
_computing_structure_solution 'SHELXS-97 (Sheldrick, 1990)'
_diffrn_ambient_temperature 293.15
_diffrn_measured_fraction_theta_full 0.998
_diffrn_measured_fraction_theta_max 0.996
_diffrn_measurement_device_type 'Bruker APEX2 microsource'
_diffrn_radiation_type MoK\a
_diffrn_radiation_wavelength 0.71073
_diffrn_reflns_av_R_equivalents 0.0348
_diffrn_reflns_av_unetI/netI 0.0178
_diffrn_reflns_Laue_measured_fraction_full 0.998
_diffrn_reflns_Laue_measured_fraction_max 0.996
_diffrn_reflns_limit_h_max 21
_diffrn_reflns_limit_h_min -21
_diffrn_reflns_limit_k_max 8
_diffrn_reflns_limit_k_min -8
_diffrn_reflns_limit_l_max 37
_diffrn_reflns_limit_l_min -36
_diffrn_reflns_number 48544
_diffrn_reflns_point_group_measured_fraction_full 0.998
_diffrn_reflns_point_group_measured_fraction_max 0.996
_diffrn_reflns_theta_full 25.242
_diffrn_reflns_theta_max 27.431
_diffrn_reflns_theta_min 2.846
_exptl_absorpt_coefficient_mu 0.785
_exptl_absorpt_correction_T_max 0.18
_exptl_absorpt_correction_T_min 0.10
_exptl_absorpt_correction_type psi-scan
_exptl_crystal_colour colourless
_exptl_crystal_colour_primary colourless
_exptl_crystal_density_diffrn 1.356
_exptl_crystal_density_method 'not measured'
_exptl_crystal_description block
_exptl_crystal_F_000 1424
_exptl_crystal_size_max 0.18
_exptl_crystal_size_mid 0.12
_exptl_crystal_size_min 0.1
_refine_diff_density_max 0.955
_refine_diff_density_min -0.467
_refine_diff_density_rms 0.075
_refine_ls_extinction_method none
_refine_ls_goodness_of_fit_ref 1.109
_refine_ls_hydrogen_treatment constr
_refine_ls_matrix_type full
_refine_ls_number_parameters 215
_refine_ls_number_reflns 3787
_refine_ls_number_restraints 570
_refine_ls_restrained_S_all 1.150
_refine_ls_R_factor_all 0.0716
_refine_ls_R_factor_gt 0.0609
_refine_ls_shift/su_max 0.000
_refine_ls_shift/su_mean 0.000
_refine_ls_structure_factor_coef Fsqd
_refine_ls_weighting_details 'w=1/[\s^2^(Fo^2^)+(0.0971P)^2^+6.5727P] where P=(Fo^2^+2Fc^2^)/3'
_refine_ls_weighting_scheme calc
_refine_ls_wR_factor_gt 0.1728
_refine_ls_wR_factor_ref 0.1815
_reflns_Friedel_coverage 0.000
_reflns_number_gt 3234
_reflns_number_total 3787
_reflns_threshold_expression 'I > 2\s(I)'
_cod_data_source_file d3ce00551h2.cif
_cod_data_source_block Hui-3-DEF
_cod_depositor_comments 'Adding full bibliography for 7246923--7246925.cif.'
_cod_database_code 7246925
_shelx_shelxl_version_number 2014/7
_shelx_space_group_comment
;
The symmetry employed for this shelxl refinement is uniquely defined
by the following loop, which should always be used as a source of
symmetry information in preference to the above space-group names.
They are only intended as comments.
;
_shelx_estimated_absorpt_t_max 0.926
_shelx_estimated_absorpt_t_min 0.872
_olex2_refinement_description
;
1. Fixed Uiso
 At 1.2 times of:
  All C(H) groups, All C(H,H) groups
 At 1.5 times of:
  All C(H,H,H) groups
2. Restrained distances
 C17-C16
 1.49 with sigma of 0.002
3. Rigid bond restraints
 N1, C16
 with sigma for 1-2 distances of 0.01 and sigma for 1-3 distances of 0.02
 C15, N1, C16
 with sigma for 1-2 distances of 0.01 and sigma for 1-3 distances of 0.02
 C16, N1
 with sigma for 1-2 distances of 0.01 and sigma for 1-3 distances of 0.02
4. Uiso/Uaniso restraints and constraints
C1: within 2A with sigma of 0.04 and sigma for terminal atoms of 0.08
O1 \\sim N1 \\sim O2 \\sim H19C \\sim O3 \\sim H19B \\sim C3 \\sim C1 \\sim Zn1
\\sim C2 \\sim C10 \\sim C13 \\sim C14 \\sim H14 \\sim H9 \\sim H17A \\sim C9
\\sim H17C \\sim C18 \\sim H18A \\sim H18B \\sim H19A \\sim C5 \\sim H6 \\sim
C7 \\sim C6 \\sim C12 \\sim C15 \\sim H16B \\sim C17 \\sim C19 \\sim H4 \\sim
C11 \\sim H13 \\sim H8 \\sim C4 \\sim C16 \\sim H3 \\sim H16A \\sim H17B \\sim
H7 \\sim C8: within 2A with sigma of 0.04 and sigma for terminal atoms of 0.08
C1 \\sim C2 \\sim C3 \\sim C4 \\sim C5 \\sim C6 \\sim C7 \\sim C8 \\sim C9
\\sim C10 \\sim C11 \\sim C12 \\sim C13 \\sim C14 \\sim C15 \\sim C16 \\sim C17
\\sim C18 \\sim C19: within 3.8A with sigma of 0.01 and sigma for terminal
atoms of 0.02
5.a Secondary CH2 refined with riding coordinates:
 C16(H16A,H16B), C18(H18A,H18B)
5.b Aromatic/amide H refined with riding coordinates:
 C3(H3), C4(H4), C6(H6), C7(H7), C8(H8), C9(H9), C13(H13), C14(H14)
5.c Idealised Me refined as rotating group:
 C17(H17A,H17B,H17C), C19(H19A,H19B,H19C)
;
_olex2_submission_special_instructions 'No special instructions were received'

loop_
_space_group_symop_operation_xyz
'x, y, z'
'-x, y, -z+1/2'
'x+1/2, y+1/2, z'
'-x+1/2, y+1/2, -z+1/2'
'-x, -y, -z'
'x, -y, z-1/2'
'-x+1/2, -y+1/2, -z'
'x+1/2, -y+1/2, z-1/2'

loop_
_atom_site_label
_atom_site_type_symbol
_atom_site_fract_x
_atom_site_fract_y
_atom_site_fract_z
_atom_site_U_iso_or_equiv
_atom_site_adp_type
_atom_site_occupancy
_atom_site_site_symmetry_order
_atom_site_calc_flag
_atom_site_refinement_flags_posn
_atom_site_refinement_flags_adp
_atom_site_refinement_flags_occupancy
_atom_site_disorder_assembly
_atom_site_disorder_group
Zn1 Zn 0.5000 0.47837(7) 0.2500 0.0441(2) Uani 1 2 d S TU P . .
C1 C 0.41826(19) 0.5828(5) 0.17037(10) 0.0431(7) Uani 1 1 d . U . . .
C2 C 0.38422(16) 0.7213(4) 0.13438(9) 0.0351(6) Uani 1 1 d . U . . .
C3 C 0.35143(19) 0.6534(4) 0.09270(10) 0.0421(6) Uani 1 1 d . U . . .
H3 H 0.3509 0.5214 0.0867 0.051 Uiso 1 1 calc R U . . .
C4 C 0.31922(19) 0.7808(4) 0.05964(10) 0.0437(7) Uani 1 1 d . U . . .
H4 H 0.2982 0.7332 0.0315 0.052 Uiso 1 1 calc R U . . .
C5 C 0.31804(18) 0.9774(4) 0.06812(10) 0.0386(6) Uani 1 1 d . U . . .
C6 C 0.3515(2) 1.0438(5) 0.10950(12) 0.0542(8) Uani 1 1 d . U . . .
H6 H 0.3522 1.1758 0.1155 0.065 Uiso 1 1 calc R U . . .
C7 C 0.3843(2) 0.9178(5) 0.14235(11) 0.0517(8) Uani 1 1 d . U . . .
H7 H 0.4066 0.9661 0.1701 0.062 Uiso 1 1 calc R U . . .
C8 C 0.0696(2) 1.0848(6) 0.05842(15) 0.0628(9) Uani 1 1 d . U . . .
H8 H 0.0370 1.0215 0.0790 0.075 Uiso 1 1 calc R U . . .
C9 C 0.1478(2) 1.0546(5) 0.06102(12) 0.0517(8) Uani 1 1 d . U . . .
H9 H 0.1684 0.9694 0.0834 0.062 Uiso 1 1 calc R U . . .
C10 C 0.20099(18) 1.1493(4) 0.03037(10) 0.0405(6) Uani 1 1 d . U . . .
C11 C 0.28279(18) 1.1161(4) 0.03282(10) 0.0390(6) Uani 1 1 d . U . . .
C12 C 0.33277(18) 1.2165(4) 0.00316(10) 0.0407(6) Uani 1 1 d . U . . .
C13 C 0.4161(2) 1.1898(5) 0.00480(13) 0.0515(7) Uani 1 1 d . U . . .
H13 H 0.4386 1.1037 0.0264 0.062 Uiso 1 1 calc R U . . .
C14 C 0.4641(2) 1.2870(6) -0.02443(15) 0.0620(9) Uani 1 1 d . U . . .
H14 H 0.5187 1.2695 -0.0222 0.074 Uiso 1 1 calc R U . . .
C15 C 0.5968(4) 0.1491(9) 0.2244(2) 0.0971(15) Uani 1 1 d . U . . .
C16 C 0.6406(5) -0.1731(12) 0.1983(3) 0.137(2) Uani 1 1 d D U . . .
H16A H 0.6037 -0.2197 0.2210 0.164 Uiso 1 1 calc R U . . .
H16B H 0.6286 -0.2355 0.1686 0.164 Uiso 1 1 calc R U . . .
C17 C 0.7236(5) -0.2149(17) 0.2143(4) 0.189(4) Uani 1 1 d D U . . .
H17A H 0.7279 -0.3478 0.2236 0.284 Uiso 1 1 calc GR U . . .
H17B H 0.7379 -0.1334 0.2404 0.284 Uiso 1 1 calc GR U . . .
H17C H 0.7585 -0.1904 0.1892 0.284 Uiso 1 1 calc GR U . . .
C18 C 0.6606(4) 0.1212(10) 0.1505(2) 0.1112(18) Uani 1 1 d . U . . .
H18A H 0.7108 0.0621 0.1430 0.133 Uiso 1 1 calc R U . . .
H18B H 0.6689 0.2593 0.1534 0.133 Uiso 1 1 calc R U . . .
C19 C 0.5999(6) 0.0816(13) 0.1114(3) 0.145(3) Uani 1 1 d . U . . .
H19A H 0.5816 -0.0492 0.1137 0.217 Uiso 1 1 calc GR U . . .
H19B H 0.6237 0.1006 0.0818 0.217 Uiso 1 1 calc GR U . . .
H19C H 0.5559 0.1683 0.1141 0.217 Uiso 1 1 calc GR U . . .
N1 N 0.6342(3) 0.0457(6) 0.19336(18) 0.0959(15) Uani 1 1 d . U . . .
O1 O 0.45279(16) 0.6604(4) 0.20604(7) 0.0553(6) Uani 1 1 d . U . . .
O2 O 0.4122(3) 0.4122(4) 0.16511(12) 0.1022(14) Uani 1 1 d . U . . .
O3 O 0.5772(2) 0.3124(5) 0.21810(11) 0.0777(9) Uani 1 1 d . U . . .

loop_
_atom_site_aniso_label
_atom_site_aniso_U_11
_atom_site_aniso_U_22
_atom_site_aniso_U_33
_atom_site_aniso_U_23
_atom_site_aniso_U_13
_atom_site_aniso_U_12
Zn1 0.0549(3) 0.0386(3) 0.0376(3) 0.000 -0.0153(2) 0.000
C1 0.0521(16) 0.0432(15) 0.0330(13) 0.0041(12) -0.0147(12) 0.0000(13)
C2 0.0396(13) 0.0360(13) 0.0290(12) 0.0030(10) -0.0083(10) 0.0018(11)
C3 0.0571(16) 0.0317(13) 0.0363(13) -0.0015(11) -0.0166(12) 0.0035(12)
C4 0.0573(15) 0.0382(14) 0.0343(13) -0.0028(11) -0.0187(12) 0.0066(12)
C5 0.0466(14) 0.0348(13) 0.0339(13) 0.0043(10) -0.0075(11) 0.0068(11)
C6 0.0801(19) 0.0349(14) 0.0462(15) -0.0034(12) -0.0170(15) 0.0058(14)
C7 0.077(2) 0.0417(15) 0.0345(14) -0.0044(12) -0.0204(14) 0.0026(15)
C8 0.059(2) 0.061(2) 0.069(2) 0.0192(18) 0.0108(17) 0.0040(17)
C9 0.0568(17) 0.0468(16) 0.0513(17) 0.0146(14) 0.0014(14) 0.0060(14)
C10 0.0483(15) 0.0358(13) 0.0370(13) 0.0045(11) -0.0019(11) 0.0062(11)
C11 0.0489(14) 0.0334(13) 0.0339(12) 0.0027(10) -0.0078(11) 0.0082(11)
C12 0.0447(14) 0.0358(13) 0.0411(14) 0.0031(11) -0.0046(11) 0.0082(11)
C13 0.0490(16) 0.0486(16) 0.0563(17) 0.0100(14) -0.0054(14) 0.0113(13)
C14 0.0458(17) 0.064(2) 0.076(2) 0.0142(18) 0.0020(16) 0.0083(16)
C15 0.106(3) 0.095(3) 0.092(3) 0.025(3) 0.030(3) 0.027(3)
C16 0.146(5) 0.119(4) 0.148(5) 0.031(4) 0.036(4) -0.004(4)
C17 0.174(7) 0.177(8) 0.216(8) 0.032(7) 0.014(7) 0.036(7)
C18 0.133(4) 0.088(3) 0.116(4) 0.010(3) 0.050(3) -0.013(3)
C19 0.192(7) 0.105(5) 0.136(6) 0.020(5) -0.017(5) -0.026(5)
N1 0.112(3) 0.073(2) 0.107(3) 0.011(2) 0.061(3) 0.022(2)
O1 0.0764(16) 0.0528(13) 0.0348(11) 0.0037(10) -0.0250(11) 0.0021(12)
O2 0.176(4) 0.0399(14) 0.085(2) 0.0089(14) -0.082(2) -0.0001(19)
O3 0.089(2) 0.073(2) 0.0692(18) -0.0127(15) -0.0106(16) 0.0229(16)

loop_
_atom_type_symbol
_atom_type_description
_atom_type_scat_dispersion_real
_atom_type_scat_dispersion_imag
_atom_type_scat_source
C C 0.0033 0.0016 'International Tables Vol C Tables 4.2.6.8 and 6.1.1.4'
H H 0.0000 0.0000 'International Tables Vol C Tables 4.2.6.8 and 6.1.1.4'
N N 0.0061 0.0033 'International Tables Vol C Tables 4.2.6.8 and 6.1.1.4'
O O 0.0106 0.0060 'International Tables Vol C Tables 4.2.6.8 and 6.1.1.4'
Zn Zn 0.2839 1.4301 'International Tables Vol C Tables 4.2.6.8 and 6.1.1.4'

loop_
_geom_angle_atom_site_label_1
_geom_angle_atom_site_label_2
_geom_angle_atom_site_label_3
_geom_angle
_geom_angle_site_symmetry_1
_geom_angle_site_symmetry_3
_geom_angle_publ_flag
O1 Zn1 O1 98.59(14) . 2_655 ?
O1 Zn1 O3 114.50(13) 2_655 . ?
O1 Zn1 O3 109.96(12) . . ?
O1 Zn1 O3 114.50(13) . 2_655 ?
O1 Zn1 O3 109.96(12) 2_655 2_655 ?
O3 Zn1 O3 109.2(2) 2_655 . ?
O1 C1 C2 115.5(3) . . ?
O2 C1 C2 121.0(3) . . ?
O2 C1 O1 123.5(3) . . ?
C3 C2 C1 120.4(3) . . ?
C7 C2 C1 121.1(3) . . ?
C7 C2 C3 118.5(3) . . ?
C2 C3 H3 119.8 . . ?
C2 C3 C4 120.5(3) . . ?
C4 C3 H3 119.8 . . ?
C3 C4 H4 119.6 . . ?
C5 C4 C3 120.9(3) . . ?
C5 C4 H4 119.6 . . ?
C4 C5 C11 121.3(3) . . ?
C6 C5 C4 118.2(3) . . ?
C6 C5 C11 120.5(3) . . ?
C5 C6 H6 119.4 . . ?
C5 C6 C7 121.1(3) . . ?
C7 C6 H6 119.4 . . ?
C2 C7 C6 120.8(3) . . ?
C2 C7 H7 119.6 . . ?
C6 C7 H7 119.6 . . ?
C9 C8 H8 119.8 . . ?
C9 C8 C14 120.5(3) . 7_575 ?
C14 C8 H8 119.8 7_575 . ?
C8 C9 H9 118.9 . . ?
C8 C9 C10 122.1(3) . . ?
C10 C9 H9 118.9 . . ?
C9 C10 C12 117.5(3) . 7_575 ?
C11 C10 C9 122.1(3) . . ?
C11 C10 C12 120.5(3) . 7_575 ?
C10 C11 C5 120.4(3) . . ?
C10 C11 C12 120.1(3) . . ?
C12 C11 C5 119.5(3) . . ?
C11 C12 C10 119.4(3) . 7_575 ?
C11 C12 C13 122.2(3) . . ?
C13 C12 C10 118.4(3) . 7_575 ?
C12 C13 H13 119.1 . . ?
C14 C13 C12 121.7(3) . . ?
C14 C13 H13 119.1 . . ?
C8 C14 H14 120.1 7_575 . ?
C13 C14 C8 119.8(3) . 7_575 ?
C13 C14 H14 120.1 . . ?
O3 C15 N1 123.5(5) . . ?
H16A C16 H16B 108.6 . . ?
C17 C16 H16A 110.4 . . ?
C17 C16 H16B 110.4 . . ?
C17 C16 N1 106.5(7) . . ?
N1 C16 H16A 110.4 . . ?
N1 C16 H16B 110.4 . . ?
C16 C17 H17A 109.5 . . ?
C16 C17 H17B 109.5 . . ?
C16 C17 H17C 109.5 . . ?
H17A C17 H17B 109.5 . . ?
H17A C17 H17C 109.5 . . ?
H17B C17 H17C 109.5 . . ?
H18A C18 H18B 108.1 . . ?
C19 C18 H18A 109.6 . . ?
C19 C18 H18B 109.6 . . ?
N1 C18 H18A 109.6 . . ?
N1 C18 H18B 109.6 . . ?
N1 C18 C19 110.3(6) . . ?
C18 C19 H19A 109.5 . . ?
C18 C19 H19B 109.5 . . ?
C18 C19 H19C 109.5 . . ?
H19A C19 H19B 109.5 . . ?
H19A C19 H19C 109.5 . . ?
H19B C19 H19C 109.5 . . ?
C15 N1 C16 120.7(5) . . ?
C15 N1 C18 123.6(5) . . ?
C18 N1 C16 115.0(5) . . ?
C1 O1 Zn1 114.3(2) . . ?
C15 O3 Zn1 131.7(4) . . ?

loop_
_geom_bond_atom_site_label_1
_geom_bond_atom_site_label_2
_geom_bond_distance
_geom_bond_site_symmetry_2
_geom_bond_publ_flag
Zn1 O1 1.933(2) . ?
Zn1 O1 1.933(2) 2_655 ?
Zn1 O3 1.984(3) . ?
Zn1 O3 1.984(3) 2_655 ?
C1 C2 1.507(4) . ?
C1 O1 1.276(4) . ?
C1 O2 1.195(5) . ?
C2 C3 1.380(4) . ?
C2 C7 1.380(4) . ?
C3 H3 0.9300 . ?
C3 C4 1.390(4) . ?
C4 H4 0.9300 . ?
C4 C5 1.383(4) . ?
C5 C6 1.374(4) . ?
C5 C11 1.502(4) . ?
C6 H6 0.9300 . ?
C6 C7 1.384(5) . ?
C7 H7 0.9300 . ?
C8 H8 0.9300 . ?
C8 C9 1.336(5) . ?
C8 C14 1.421(5) 7_575 ?
C9 H9 0.9300 . ?
C9 C10 1.435(5) . ?
C10 C11 1.399(4) . ?
C10 C12 1.439(4) 7_575 ?
C11 C12 1.401(4) . ?
C12 C10 1.439(4) 7_575 ?
C12 C13 1.417(4) . ?
C13 H13 0.9300 . ?
C13 C14 1.362(5) . ?
C14 C8 1.421(5) 7_575 ?
C14 H14 0.9300 . ?
C15 N1 1.318(7) . ?
C15 O3 1.190(6) . ?
C16 H16A 0.9700 . ?
C16 H16B 0.9700 . ?
C16 C17 1.486(2) . ?
C16 N1 1.526(9) . ?
C17 H17A 0.9600 . ?
C17 H17B 0.9600 . ?
C17 H17C 0.9600 . ?
C18 H18A 0.9700 . ?
C18 H18B 0.9700 . ?
C18 C19 1.514(10) . ?
C18 N1 1.420(7) . ?
C19 H19A 0.9600 . ?
C19 H19B 0.9600 . ?
C19 H19C 0.9600 . ?
